data_7019112
loop_
_publ_author_name
'Glans, Lotta'
'Hu, Wanning'
'J\"ost, Christian'
'de Kock, Carmen'
'Smith, Peter J.'
'Haukka, Matti'
'Bruhn, Heike'
'Schatzschneider, Ulrich'
'Nordlander, Ebbe'

_publ_section_title
;
 Synthesis and biological activity of cymantrene and cyrhetrene
 4-aminoquinoline conjugates against malaria, leishmaniasis, and
 trypanosomiasis.
;
_journal_issue 21
_journal_name_full 'Dalton transactions (Cambridge, England : 2003)'
_journal_page_first 6443
_journal_page_last 6450
_journal_paper_doi 10.1039/c2dt30077j
_journal_volume 41
_journal_year 2012
_chemical_formula_moiety 'C20 H17 Cl Mn N3 O3, 2(H2 O)'
_chemical_formula_sum 'C20 H21 Cl Mn N3 O5'
_chemical_formula_weight 473.79
_chemical_name_systematic
;
?
;
_space_group_IT_number 14
_symmetry_cell_setting monoclinic
_symmetry_space_group_name_Hall '-P 2yn'
_symmetry_space_group_name_H-M 'P 1 21/n 1'
_atom_sites_solution_hydrogens geom
_atom_sites_solution_primary direct
_atom_sites_solution_secondary difmap
_audit_creation_method SHELXL-97
_cell_angle_alpha 90.00
_cell_angle_beta 99.1560(10)
_cell_angle_gamma 90.00
_cell_formula_units_Z 4
_cell_length_a 14.7914(2)
_cell_length_b 6.80990(10)
_cell_length_c 20.2659(3)
_cell_measurement_reflns_used 9849
_cell_measurement_temperature 100(2)
_cell_measurement_theta_max 32.45
_cell_measurement_theta_min 3.15
_cell_volume 2015.33(5)
_computing_cell_refinement 'SAINT (Bruker AXS, 2009)'
_computing_data_collection 'APEX2 (Bruker AXS, 2010)'
_computing_data_reduction 'SAINT (Bruker AXS, 2009)'
_computing_molecular_graphics 'Diamond v.3.2g (Brandenburg, 2011)'
_computing_publication_material 'SHELXL-97 (Sheldrick, 2008)'
_computing_structure_refinement 'SHELXL-97 (Sheldrick, 2008)'
_computing_structure_solution 'SHELXS-97 (Sheldrick, 2008)'
_diffrn_ambient_temperature 100(2)
_diffrn_detector_area_resol_mean 16
_diffrn_measured_fraction_theta_full 1.000
_diffrn_measured_fraction_theta_max 1.000
_diffrn_measurement_device '62mm x 62mm CCD camera on three-circle goniostat'
_diffrn_measurement_device_type 'Bruker SMART APEX II CCD'
_diffrn_measurement_method '\f scans and \w scans'
_diffrn_radiation_monochromator 'flat graphite crystal'
_diffrn_radiation_source 'fine-focus sealed tube'
_diffrn_radiation_type MoK\a
_diffrn_radiation_wavelength 0.71073
_diffrn_reflns_av_R_equivalents 0.0410
_diffrn_reflns_av_sigmaI/netI 0.0209
_diffrn_reflns_limit_h_max 19
_diffrn_reflns_limit_h_min -19
_diffrn_reflns_limit_k_max 9
_diffrn_reflns_limit_k_min -9
_diffrn_reflns_limit_l_max 27
_diffrn_reflns_limit_l_min -27
_diffrn_reflns_number 62133
_diffrn_reflns_theta_full 28.28
_diffrn_reflns_theta_max 28.28
_diffrn_reflns_theta_min 1.59
_exptl_absorpt_coefficient_mu 0.826
_exptl_absorpt_correction_T_max 0.8903
_exptl_absorpt_correction_T_min 0.7774
_exptl_absorpt_correction_type numerical
_exptl_absorpt_process_details 'SADABS (Sheldrick, 2008)'
_exptl_crystal_colour yellow
_exptl_crystal_density_diffrn 1.562
_exptl_crystal_density_method 'not measured'
_exptl_crystal_description block
_exptl_crystal_F_000 976
_exptl_crystal_size_max 0.32
_exptl_crystal_size_mid 0.18
_exptl_crystal_size_min 0.14
_refine_diff_density_max 0.462
_refine_diff_density_min -0.422
_refine_diff_density_rms 0.062
_refine_ls_extinction_method none
_refine_ls_goodness_of_fit_ref 1.024
_refine_ls_hydrogen_treatment constr
_refine_ls_matrix_type full
_refine_ls_number_parameters 271
_refine_ls_number_reflns 4990
_refine_ls_number_restraints 0
_refine_ls_restrained_S_all 1.024
_refine_ls_R_factor_all 0.0432
_refine_ls_R_factor_gt 0.0310
_refine_ls_shift/su_max 0.001
_refine_ls_shift/su_mean 0.000
_refine_ls_structure_factor_coef Fsqd
_refine_ls_weighting_details 'calc w=1/[\s^2^(Fo^2^)+(0.0422P)^2^+1.4644P] where P=(Fo^2^+2Fc^2^)/3'
_refine_ls_weighting_scheme calc
_refine_ls_wR_factor_gt 0.0783
_refine_ls_wR_factor_ref 0.0853
_reflns_number_gt 4099
_reflns_number_total 4990
_reflns_threshold_expression >2sigma(I)
_cod_data_source_file c2dt30077j.txt
_cod_data_source_block lg149
_cod_original_sg_symbol_H-M 'P 21/n'
_cod_database_code 7019112

loop_
_symmetry_equiv_pos_as_xyz
'x, y, z'
'-x+1/2, y+1/2, -z+1/2'
'-x, -y, -z'
'x-1/2, -y-1/2, z-1/2'

loop_
_atom_site_label
_atom_site_type_symbol
_atom_site_fract_x
_atom_site_fract_y
_atom_site_fract_z
_atom_site_U_iso_or_equiv
_atom_site_adp_type
_atom_site_occupancy
_atom_site_symmetry_multiplicity
_atom_site_calc_flag
_atom_site_refinement_flags
Mn1 Mn 0.168184(17) -0.24244(4) 0.578001(12) 0.01668(8) Uani 1 1 d .
Cl1 Cl 1.04512(3) 0.29446(7) 0.70404(2) 0.02207(10) Uani 1 1 d .
O1 O 0.23062(12) -0.4179(3) 0.70972(8) 0.0525(5) Uani 1 1 d .
O2 O -0.02086(9) -0.3882(2) 0.56719(7) 0.0307(3) Uani 1 1 d .
O3 O 0.23279(10) -0.5818(2) 0.50794(7) 0.0314(3) Uani 1 1 d .
O4 O 0.59724(8) 0.3482(2) 0.53542(6) 0.0246(3) Uani 1 1 d .
H4O H 0.5461 0.3094 0.5062 0.037 Uiso 1 1 d R
H4P H 0.5951 0.4813 0.5389 0.037 Uiso 1 1 d R
O5 O 0.42921(9) 0.2377(2) 0.45566(6) 0.0270(3) Uani 1 1 d .
H5O H 0.4133 0.1761 0.4931 0.041 Uiso 1 1 d R
H5P H 0.3853 0.2279 0.4209 0.041 Uiso 1 1 d R
N1 N 0.42851(9) 0.1043(2) 0.58710(7) 0.0184(3) Uani 1 1 d .
H1N H 0.4885 0.0604 0.5869 0.028 Uiso 1 1 d R
N2 N 0.58189(9) 0.2947(2) 0.68226(7) 0.0167(3) Uani 1 1 d .
H2N H 0.5932 0.3082 0.6420 0.025 Uiso 1 1 d R
N3 N 0.79446(9) 0.2884(2) 0.84692(7) 0.0157(3) Uani 1 1 d .
C1 C 0.20496(13) -0.3506(3) 0.65834(10) 0.0313(5) Uani 1 1 d .
C2 C 0.05325(12) -0.3347(3) 0.57196(9) 0.0225(4) Uani 1 1 d .
C3 C 0.20629(12) -0.4527(3) 0.53591(9) 0.0220(4) Uani 1 1 d .
C4 C 0.23449(11) -0.0614(2) 0.51409(8) 0.0160(3) Uani 1 1 d .
H4 H 0.2654 -0.1096 0.4798 0.019 Uiso 1 1 calc R
C5 C 0.14087(11) -0.0101(3) 0.50645(8) 0.0187(3) Uani 1 1 d .
H5 H 0.0979 -0.0187 0.4664 0.022 Uiso 1 1 calc R
C6 C 0.12232(11) 0.0566(3) 0.56920(9) 0.0214(4) Uani 1 1 d .
H6 H 0.0648 0.1011 0.5785 0.026 Uiso 1 1 calc R
C7 C 0.20461(12) 0.0453(3) 0.61553(9) 0.0204(3) Uani 1 1 d .
H7 H 0.2118 0.0810 0.6614 0.024 Uiso 1 1 calc R
C8 C 0.27472(11) -0.0288(2) 0.58169(8) 0.0160(3) Uani 1 1 d .
C9 C 0.37418(11) -0.0562(3) 0.60973(8) 0.0176(3) Uani 1 1 d .
H9A H 0.3823 -0.0573 0.6592 0.021 Uiso 1 1 calc R
H9B H 0.3958 -0.1838 0.5947 0.021 Uiso 1 1 calc R
C10 C 0.42452(11) 0.2891(3) 0.62361(9) 0.0192(3) Uani 1 1 d .
H10A H 0.3605 0.3113 0.6304 0.023 Uiso 1 1 calc R
H10B H 0.4415 0.3978 0.5955 0.023 Uiso 1 1 calc R
C11 C 0.48617(11) 0.2978(3) 0.69121(9) 0.0188(3) Uani 1 1 d .
H1A H 0.4734 0.4193 0.7149 0.023 Uiso 1 1 calc R
H1B H 0.4734 0.1841 0.7188 0.023 Uiso 1 1 calc R
C12 C 0.65065(11) 0.2939(2) 0.73486(8) 0.0140(3) Uani 1 1 d .
C13 C 0.63395(11) 0.2902(2) 0.80055(8) 0.0166(3) Uani 1 1 d .
H13 H 0.5728 0.2900 0.8095 0.020 Uiso 1 1 calc R
C14 C 0.70689(12) 0.2866(2) 0.85306(8) 0.0172(3) Uani 1 1 d .
H14 H 0.6926 0.2826 0.8971 0.021 Uiso 1 1 calc R
C15 C 0.81349(11) 0.2924(2) 0.78286(8) 0.0135(3) Uani 1 1 d .
C16 C 0.90685(11) 0.2912(2) 0.77522(8) 0.0150(3) Uani 1 1 d .
H16 H 0.9533 0.2875 0.8134 0.018 Uiso 1 1 calc R
C17 C 0.92962(11) 0.2952(2) 0.71278(8) 0.0153(3) Uani 1 1 d .
C18 C 0.86346(11) 0.3008(2) 0.65502(8) 0.0163(3) Uani 1 1 d .
H18 H 0.8812 0.3052 0.6120 0.020 Uiso 1 1 calc R
C19 C 0.77263(11) 0.2999(2) 0.66164(8) 0.0153(3) Uani 1 1 d .
H19 H 0.7274 0.3022 0.6227 0.018 Uiso 1 1 calc R
C20 C 0.74508(10) 0.2955(2) 0.72541(8) 0.0131(3) Uani 1 1 d .

loop_
_atom_site_aniso_label
_atom_site_aniso_U_11
_atom_site_aniso_U_22
_atom_site_aniso_U_33
_atom_site_aniso_U_23
_atom_site_aniso_U_13
_atom_site_aniso_U_12
Mn1 0.01353(13) 0.02136(14) 0.01424(13) 0.00163(10) -0.00060(9) -0.00528(9)
Cl1 0.01296(18) 0.0303(2) 0.0230(2) -0.00238(17) 0.00321(15) -0.00015(15)
O1 0.0498(10) 0.0710(13) 0.0300(8) 0.0246(8) -0.0142(7) -0.0267(9)
O2 0.0179(7) 0.0401(8) 0.0336(7) 0.0058(6) 0.0032(5) -0.0089(6)
O3 0.0297(7) 0.0204(7) 0.0437(8) -0.0021(6) 0.0049(6) -0.0015(6)
O4 0.0176(6) 0.0307(7) 0.0236(6) 0.0027(6) -0.0028(5) -0.0023(5)
O5 0.0175(6) 0.0427(8) 0.0191(6) 0.0047(6) -0.0024(5) -0.0067(5)
N1 0.0118(6) 0.0212(7) 0.0216(7) -0.0018(6) 0.0009(5) -0.0028(5)
N2 0.0116(6) 0.0208(7) 0.0164(6) -0.0005(5) -0.0017(5) -0.0021(5)
N3 0.0163(7) 0.0148(7) 0.0151(6) -0.0007(5) -0.0002(5) 0.0002(5)
C1 0.0270(10) 0.0404(12) 0.0243(9) 0.0076(9) -0.0033(8) -0.0155(9)
C2 0.0220(9) 0.0259(9) 0.0190(8) 0.0035(7) 0.0015(7) -0.0045(7)
C3 0.0173(8) 0.0206(9) 0.0265(9) 0.0057(7) -0.0011(7) -0.0061(7)
C4 0.0161(8) 0.0156(8) 0.0159(8) 0.0002(6) 0.0015(6) -0.0036(6)
C5 0.0169(8) 0.0190(8) 0.0182(8) 0.0007(6) -0.0034(6) -0.0025(6)
C6 0.0135(8) 0.0238(9) 0.0265(9) -0.0038(7) 0.0024(7) -0.0013(6)
C7 0.0180(8) 0.0246(9) 0.0184(8) -0.0067(7) 0.0023(6) -0.0040(7)
C8 0.0137(7) 0.0176(8) 0.0160(7) 0.0002(6) 0.0006(6) -0.0037(6)
C9 0.0126(7) 0.0220(8) 0.0171(8) 0.0008(6) -0.0009(6) -0.0027(6)
C10 0.0141(8) 0.0204(8) 0.0217(8) 0.0027(7) -0.0015(6) -0.0013(6)
C11 0.0133(7) 0.0206(8) 0.0215(8) -0.0026(7) -0.0003(6) -0.0016(6)
C12 0.0137(7) 0.0097(7) 0.0176(7) -0.0012(6) -0.0010(6) -0.0008(5)
C13 0.0138(7) 0.0161(8) 0.0199(8) -0.0015(6) 0.0026(6) -0.0002(6)
C14 0.0199(8) 0.0159(8) 0.0156(7) -0.0017(6) 0.0023(6) 0.0003(6)
C15 0.0146(7) 0.0093(7) 0.0157(7) -0.0005(6) -0.0006(6) 0.0005(5)
C16 0.0133(7) 0.0128(7) 0.0173(7) -0.0007(6) -0.0030(6) -0.0001(6)
C17 0.0114(7) 0.0134(7) 0.0209(8) -0.0016(6) 0.0014(6) 0.0005(6)
C18 0.0189(8) 0.0154(7) 0.0142(7) -0.0016(6) 0.0017(6) -0.0007(6)
C19 0.0167(8) 0.0135(7) 0.0142(7) -0.0006(6) -0.0022(6) -0.0009(6)
C20 0.0136(7) 0.0086(7) 0.0159(7) -0.0006(6) -0.0011(6) -0.0011(5)

loop_
_atom_type_symbol
_atom_type_description
_atom_type_scat_dispersion_real
_atom_type_scat_dispersion_imag
_atom_type_scat_source
C C 0.0033 0.0016 'International Tables Vol C Tables 4.2.6.8 and 6.1.1.4'
H H 0.0000 0.0000 'International Tables Vol C Tables 4.2.6.8 and 6.1.1.4'
N N 0.0061 0.0033 'International Tables Vol C Tables 4.2.6.8 and 6.1.1.4'
O O 0.0106 0.0060 'International Tables Vol C Tables 4.2.6.8 and 6.1.1.4'
Cl Cl 0.1484 0.1585 'International Tables Vol C Tables 4.2.6.8 and 6.1.1.4'
Mn Mn 0.3368 0.7283 'International Tables Vol C Tables 4.2.6.8 and 6.1.1.4'

loop_
_geom_angle_atom_site_label_1
_geom_angle_atom_site_label_2
_geom_angle_atom_site_label_3
_geom_angle
C1 Mn1 C2 93.74(8)
C1 Mn1 C3 91.77(10)
C2 Mn1 C3 93.07(8)
C1 Mn1 C4 133.33(7)
C2 Mn1 C4 132.90(7)
C3 Mn1 C4 87.89(7)
C1 Mn1 C8 97.62(8)
C2 Mn1 C8 157.53(8)
C3 Mn1 C8 105.84(7)
C4 Mn1 C8 38.85(6)
C1 Mn1 C7 91.76(9)
C2 Mn1 C7 121.75(8)
C3 Mn1 C7 144.66(7)
C4 Mn1 C7 64.72(6)
C8 Mn1 C7 38.88(6)
C1 Mn1 C5 156.50(9)
C2 Mn1 C5 97.92(7)
C3 Mn1 C5 107.83(7)
C4 Mn1 C5 38.57(6)
C8 Mn1 C5 65.11(6)
C7 Mn1 C5 64.76(7)
C1 Mn1 C6 120.82(9)
C2 Mn1 C6 92.47(8)
C3 Mn1 C6 146.46(8)
C4 Mn1 C6 64.61(7)
C8 Mn1 C6 65.06(6)
C7 Mn1 C6 38.60(6)
C5 Mn1 C6 38.64(7)
H4O O4 H4P 107.5
H5O O5 H5P 111.7
C10 N1 C9 114.35(14)
C10 N1 H1N 113.0
C9 N1 H1N 109.2
C12 N2 C11 121.77(14)
C12 N2 H2N 120.7
C11 N2 H2N 117.1
C14 N3 C15 116.18(14)
O1 C1 Mn1 178.29(18)
O2 C2 Mn1 177.88(17)
O3 C3 Mn1 177.28(16)
C5 C4 C8 108.65(15)
C5 C4 Mn1 70.89(10)
C8 C4 Mn1 70.61(9)
C5 C4 H4 125.7
C8 C4 H4 125.7
Mn1 C4 H4 124.4
C4 C5 C6 107.88(14)
C4 C5 Mn1 70.54(9)
C6 C5 Mn1 70.83(10)
C4 C5 H5 126.1
C6 C5 H5 126.1
Mn1 C5 H5 124.2
C7 C6 C5 107.97(15)
C7 C6 Mn1 70.49(10)
C5 C6 Mn1 70.53(10)
C7 C6 H6 126.0
C5 C6 H6 126.0
Mn1 C6 H6 124.6
C6 C7 C8 108.37(15)
C6 C7 Mn1 70.91(10)
C8 C7 Mn1 70.48(10)
C6 C7 H7 125.8
C8 C7 H7 125.8
Mn1 C7 H7 124.4
C4 C8 C7 107.11(14)
C4 C8 C9 125.44(15)
C7 C8 C9 127.34(15)
C4 C8 Mn1 70.54(9)
C7 C8 Mn1 70.64(9)
C9 C8 Mn1 126.94(12)
N1 C9 C8 109.88(13)
N1 C9 H9A 109.7
C8 C9 H9A 109.7
N1 C9 H9B 109.7
C8 C9 H9B 109.7
H9A C9 H9B 108.2
N1 C10 C11 114.94(14)
N1 C10 H10A 108.5
C11 C10 H10A 108.5
N1 C10 H10B 108.5
C11 C10 H10B 108.5
H10A C10 H10B 107.5
N2 C11 C10 110.03(14)
N2 C11 H1A 109.7
C10 C11 H1A 109.7
N2 C11 H1B 109.7
C10 C11 H1B 109.7
H1A C11 H1B 108.2
N2 C12 C13 121.91(15)
N2 C12 C20 121.29(15)
C13 C12 C20 116.80(14)
C14 C13 C12 119.87(15)
C14 C13 H13 120.1
C12 C13 H13 120.1
N3 C14 C13 125.54(15)
N3 C14 H14 117.2
C13 C14 H14 117.2
N3 C15 C16 117.04(14)
N3 C15 C20 123.44(15)
C16 C15 C20 119.52(15)
C17 C16 C15 119.50(14)
C17 C16 H16 120.3
C15 C16 H16 120.3
C16 C17 C18 122.28(15)
C16 C17 Cl1 119.05(12)
C18 C17 Cl1 118.68(13)
C19 C18 C17 118.87(15)
C19 C18 H18 120.6
C17 C18 H18 120.6
C18 C19 C20 121.21(14)
C18 C19 H19 119.4
C20 C19 H19 119.4
C15 C20 C19 118.62(14)
C15 C20 C12 118.16(14)
C19 C20 C12 123.22(14)

loop_
_geom_bond_atom_site_label_1
_geom_bond_atom_site_label_2
_geom_bond_distance
Mn1 C1 1.7909(19)
Mn1 C2 1.7983(18)
Mn1 C3 1.802(2)
Mn1 C4 2.1363(16)
Mn1 C8 2.1372(16)
Mn1 C7 2.1393(18)
Mn1 C5 2.1409(17)
Mn1 C6 2.1449(18)
Cl1 C17 1.7455(16)
O1 C1 1.146(2)
O2 C2 1.144(2)
O3 C3 1.148(2)
O4 H4O 0.9215
O4 H4P 0.9102
O5 H5O 0.9292
O5 H5P 0.8809
N1 C10 1.465(2)
N1 C9 1.473(2)
N1 H1N 0.9367
N2 C12 1.351(2)
N2 C11 1.456(2)
N2 H2N 0.8625
N3 C14 1.321(2)
N3 C15 1.372(2)
C4 C5 1.413(2)
C4 C8 1.421(2)
C4 H4 0.9500
C5 C6 1.418(2)
C5 H5 0.9500
C6 C7 1.416(2)
C6 H6 0.9500
C7 C8 1.423(2)
C7 H7 0.9500
C8 C9 1.502(2)
C9 H9A 0.9900
C9 H9B 0.9900
C10 C11 1.521(2)
C10 H10A 0.9900
C10 H10B 0.9900
C11 H1A 0.9900
C11 H1B 0.9900
C12 C13 1.392(2)
C12 C20 1.440(2)
C13 C14 1.390(2)
C13 H13 0.9500
C14 H14 0.9500
C15 C16 1.414(2)
C15 C20 1.416(2)
C16 C17 1.361(2)
C16 H16 0.9500
C17 C18 1.402(2)
C18 C19 1.371(2)
C18 H18 0.9500
C19 C20 1.416(2)
C19 H19 0.9500

loop_
_geom_hbond_atom_site_label_D
_geom_hbond_atom_site_label_H
_geom_hbond_atom_site_label_A
_geom_hbond_distance_DH
_geom_hbond_distance_HA
_geom_hbond_distance_DA
_geom_hbond_angle_DHA
_geom_hbond_site_symmetry_A
_geom_hbond_publ_flag
O4 H4O O5 0.92 1.93 2.8421(17) 171.5 . yes
O4 H4P O5 0.91 1.95 2.857(2) 171.5 3_666 yes
O5 H5O N1 0.93 1.94 2.8159(19) 155.3 . yes
O5 H5P N3 0.88 1.85 2.7318(18) 178.7 4_565 yes
N1 H1N O5 0.94 2.58 3.344(2) 138.5 3_656 yes
N2 H2N O4 0.86 2.19 3.0421(19) 170.5 . yes
